data_7221206
loop_
_publ_author_name
'Dittmar, G.'
'Schaefer, H.'

_publ_section_title
;
 Zur Darstellung und Struktur von K Sb Se2
;
_journal_name_full
;
Zeitschrift fuer Naturforschung, Teil B. Anorganische Chemie, Organische 
Chemie (2,1947-32,1977)
;
_journal_page_first 1346
_journal_page_last 1348
_journal_volume 32
_journal_year 1977
_chemical_formula_sum 'K Sb Se2'
_space_group_IT_number 2
_symmetry_space_group_name_Hall '-P 1'
_symmetry_space_group_name_H-M 'P -1'
_cell_angle_alpha 103.16
_cell_angle_beta 99.25
_cell_angle_gamma 99.44
_cell_formula_units_Z 4
_cell_length_a 12.481
_cell_length_b 6.445
_cell_length_c 6.45
_cell_volume 487.659
_citation_journal_id_ASTM ZENBAX
_cod_data_source_file Dittmar_ZENBAX_1977_183.cif
_cod_data_source_block K1Sb1Se2
_cod_original_cell_volume 487.6589
_cod_original_formula_sum 'K1 Sb1 Se2'
_cod_database_code 7221206

loop_
_symmetry_equiv_pos_as_xyz
x,y,z
-x,-y,-z

loop_
_atom_site_label
_atom_site_type_symbol
_atom_site_fract_x
_atom_site_fract_y
_atom_site_fract_z
_atom_site_occupancy
_atom_site_U_iso_or_equiv
K1 K+1 0.4132 0.0841 0.2736 1 0.0
Sb1 Sb+3 0.6512 0.5792 0.1955 1 0.0
K2 K+1 0.1536 0.5637 0.3241 1 0.0
Sb2 Sb+3 0.914 0.0088 0.2241 1 0.0
Se4 Se-2 0.8792 0.6036 0.2157 1 0.0
Se2 Se-2 0.1354 0.0242 0.1827 1 0.0
Se3 Se-2 0.6762 0.9909 0.2526 1 0.0
Se1 Se-2 0.4057 0.5631 0.2142 1 0.0
